data_4023919
loop_
_publ_author_name
'Michael S. Wilson'
'Albert Padwa'

_publ_section_title
;
 A Stereoselective Approach to the Azaspiro[5.5]undecane Ring System
 Using a Conjugate Addition/Dipolar Cycloaddition Cascade: Application
 to the Total Synthesis of (+-)-2,7,8-epi-Perhydrohistrionicotoxin
;
_journal_name_full 'Journal of Organic Chemistry'
_journal_page_first 9601
_journal_page_last 9609
_journal_paper_doi 10.1021/jo801295e
_journal_volume 73
_journal_year 2008
_chemical_formula_sum 'C35 H51 N3 O5 S'
_chemical_formula_weight 625.85
_chemical_name_systematic
; 
 ? 
;
_space_group_IT_number 61
_symmetry_cell_setting orthorhombic
_symmetry_space_group_name_Hall '-P 2ac 2ab'
_symmetry_space_group_name_H-M 'P b c a'
_atom_sites_solution_hydrogens geom
_atom_sites_solution_primary direct
_atom_sites_solution_secondary difmap
_audit_creation_method SHELXL-97
_cell_angle_alpha 90.00
_cell_angle_beta 90.00
_cell_angle_gamma 90.00
_cell_formula_units_Z 8
_cell_length_a 20.3831(14)
_cell_length_b 14.5284(9)
_cell_length_c 23.2366(15)
_cell_measurement_reflns_used 6787
_cell_measurement_temperature 173(2)
_cell_measurement_theta_max 59.87
_cell_measurement_theta_min 3.80
_cell_volume 6881.1(8)
_computing_cell_refinement 'Bruker SMART'
_computing_data_collection 'Bruker SMART'
_computing_data_reduction 'Bruker SAINT'
_computing_molecular_graphics 'Bruker SHELXTL'
_computing_publication_material 'Bruker SHELXTL'
_computing_structure_refinement 'SHELXL-97 (Sheldrick, 1997)'
_computing_structure_solution 'SHELXS-97 (Sheldrick, 1990)'
_diffrn_ambient_temperature 173(2)
_diffrn_measured_fraction_theta_full 0.945
_diffrn_measured_fraction_theta_max 0.945
_diffrn_measurement_device_type 'CCD area detector'
_diffrn_measurement_method 'phi and omega scans'
_diffrn_radiation_monochromator graphite
_diffrn_radiation_source 'fine-focus sealed tube'
_diffrn_radiation_type CuK\a
_diffrn_radiation_wavelength 1.54178
_diffrn_reflns_av_R_equivalents 0.0656
_diffrn_reflns_av_sigmaI/netI 0.0658
_diffrn_reflns_limit_h_max 22
_diffrn_reflns_limit_h_min -20
_diffrn_reflns_limit_k_max 16
_diffrn_reflns_limit_k_min -15
_diffrn_reflns_limit_l_max 26
_diffrn_reflns_limit_l_min -25
_diffrn_reflns_number 52658
_diffrn_reflns_theta_full 66.05
_diffrn_reflns_theta_max 66.05
_diffrn_reflns_theta_min 3.80
_exptl_absorpt_coefficient_mu 1.185
_exptl_absorpt_correction_T_max 0.9009
_exptl_absorpt_correction_T_min 0.4221
_exptl_absorpt_correction_type multi-scan
_exptl_crystal_colour colourless
_exptl_crystal_density_diffrn 1.208
_exptl_crystal_density_meas 0
_exptl_crystal_density_method 'not measured'
_exptl_crystal_description 'flat needle'
_exptl_crystal_F_000 2704
_exptl_crystal_size_max 0.88
_exptl_crystal_size_mid 0.24
_exptl_crystal_size_min 0.09
_refine_diff_density_max 0.437
_refine_diff_density_min -0.456
_refine_diff_density_rms 0.078
_refine_ls_extinction_coef 0.00031(6)
_refine_ls_extinction_expression Fc^*^=kFc[1+0.001xFc^2^\l^3^/sin(2\q)]^-1/4^
_refine_ls_extinction_method SHELXL
_refine_ls_goodness_of_fit_ref 1.050
_refine_ls_hydrogen_treatment mixed
_refine_ls_matrix_type full
_refine_ls_number_parameters 405
_refine_ls_number_reflns 5676
_refine_ls_number_restraints 0
_refine_ls_restrained_S_all 1.050
_refine_ls_R_factor_all 0.1128
_refine_ls_R_factor_gt 0.0457
_refine_ls_shift/su_max 0.000
_refine_ls_shift/su_mean 0.000
_refine_ls_structure_factor_coef Fsqd
_refine_ls_weighting_details 'calc w=1/[\s^2^(Fo^2^)+(0.1128P)^2^+0.0000P] where P=(Fo^2^+2Fc^2^)/3'
_refine_ls_weighting_scheme calc
_refine_ls_wR_factor_gt 0.1381
_refine_ls_wR_factor_ref 0.1775
_reflns_number_gt 3654
_reflns_number_total 5676
_reflns_threshold_expression >2sigma(I)
_cod_data_source_file jo801295e_si_004.cif
_cod_data_source_block a307s
_cod_depositor_comments
;
The following automatic conversions were performed:
'_symmetry_cell_setting' value 'Orthorhombic' changed to 'orthorhombic'
according to '/home/saulius/struct/CIF-dictionaries/cif_core.dic'
dictionary named 'cif_core.dic' version 2.4.1 from 2010-06-29.

Automatic conversion script
Id: cif_fix_enum 1527 2010-12-29 10:47:43Z saulius 
;
_cod_database_code 4023919

loop_
_symmetry_equiv_pos_as_xyz
'x, y, z'
'-x+1/2, -y, z+1/2'
'-x, y+1/2, -z+1/2'
'x+1/2, -y+1/2, -z'
'-x, -y, -z'
'x-1/2, y, -z-1/2'
'x, -y-1/2, z-1/2'
'-x-1/2, y-1/2, z'

loop_
_atom_site_label
_atom_site_type_symbol
_atom_site_fract_x
_atom_site_fract_y
_atom_site_fract_z
_atom_site_U_iso_or_equiv
_atom_site_adp_type
_atom_site_occupancy
_atom_site_symmetry_multiplicity
_atom_site_calc_flag
_atom_site_refinement_flags
_atom_site_disorder_assembly
_atom_site_disorder_group
C1 C 0.12098(11) 0.39560(16) 0.20199(9) 0.0364(6) Uani 1 1 d . . .
C2 C 0.18194(11) 0.44433(16) 0.17504(9) 0.0382(6) Uani 1 1 d . . .
H2A H 0.1958 0.4951 0.2007 0.046 Uiso 1 1 calc R . .
H2B H 0.2186 0.3997 0.1729 0.046 Uiso 1 1 calc R . .
C3 C 0.16970(11) 0.48239(17) 0.11619(10) 0.0389(6) Uani 1 1 d . . .
C4 C 0.15165(11) 0.40972(16) 0.07383(10) 0.0396(6) Uani 1 1 d . . .
H4A H 0.1873 0.3637 0.0709 0.048 Uiso 1 1 calc R . .
H4B H 0.1449 0.4375 0.0354 0.048 Uiso 1 1 calc R . .
C5 C 0.08821(11) 0.36303(16) 0.09425(9) 0.0383(6) Uani 1 1 d . . .
H5 H 0.0834 0.3057 0.0708 0.046 Uiso 1 1 calc R . .
C6 C 0.06555(12) 0.24807(15) 0.16820(11) 0.0356(6) Uani 1 1 d . . .
C7 C 0.07371(12) 0.17215(16) 0.12483(10) 0.0388(6) Uani 1 1 d . . .
C8 C 0.13642(13) 0.14930(18) 0.10507(11) 0.0476(7) Uani 1 1 d . . .
H8 H 0.1728 0.1872 0.1146 0.057 Uiso 1 1 calc R . .
C9 C 0.14555(15) 0.0718(2) 0.07173(12) 0.0609(8) Uani 1 1 d . . .
H9 H 0.1884 0.0560 0.0591 0.073 Uiso 1 1 calc R . .
C10 C 0.09331(17) 0.0172(2) 0.05660(13) 0.0665(9) Uani 1 1 d . . .
H10 H 0.1001 -0.0357 0.0333 0.080 Uiso 1 1 calc R . .
C11 C 0.03046(16) 0.03955(19) 0.07536(12) 0.0597(8) Uani 1 1 d . . .
H11 H -0.0058 0.0022 0.0647 0.072 Uiso 1 1 calc R . .
C12 C 0.02102(13) 0.11643(18) 0.10969(10) 0.0464(7) Uani 1 1 d . . .
H12 H -0.0218 0.1312 0.1230 0.056 Uiso 1 1 calc R . .
C13 C 0.02767(11) 0.42269(17) 0.08091(10) 0.0420(6) Uani 1 1 d . . .
H13A H 0.0298 0.4789 0.1049 0.050 Uiso 1 1 calc R . .
H13B H 0.0300 0.4422 0.0401 0.050 Uiso 1 1 calc R . .
C14 C -0.03846(12) 0.37625(17) 0.09103(10) 0.0432(6) Uani 1 1 d . . .
H14A H -0.0378 0.3144 0.0731 0.052 Uiso 1 1 calc R . .
H14B H -0.0451 0.3680 0.1329 0.052 Uiso 1 1 calc R . .
C15 C -0.09586(12) 0.43078(18) 0.06661(10) 0.0463(7) Uani 1 1 d . . .
H15A H -0.0937 0.4946 0.0815 0.056 Uiso 1 1 calc R . .
H15B H -0.0914 0.4337 0.0242 0.056 Uiso 1 1 calc R . .
C16 C -0.16260(13) 0.3905(2) 0.08132(12) 0.0574(8) Uani 1 1 d . . .
H16A H -0.1644 0.3263 0.0671 0.069 Uiso 1 1 calc R . .
H16B H -0.1674 0.3887 0.1237 0.069 Uiso 1 1 calc R . .
C17 C -0.21969(13) 0.4435(2) 0.05612(12) 0.0666(8) Uani 1 1 d . . .
H17A H -0.2179 0.5075 0.0693 0.100 Uiso 1 1 calc R . .
H17B H -0.2610 0.4155 0.0687 0.100 Uiso 1 1 calc R . .
H17C H -0.2172 0.4418 0.0140 0.100 Uiso 1 1 calc R . .
C18 C 0.07122(11) 0.46977(15) 0.22344(10) 0.0381(6) Uani 1 1 d . . .
H18 H 0.0659 0.5154 0.1916 0.046 Uiso 1 1 calc R . .
C19 C 0.09561(12) 0.52402(16) 0.27709(11) 0.0430(6) Uani 1 1 d . . .
H19 H 0.0567 0.5560 0.2940 0.052 Uiso 1 1 calc R . .
C20 C 0.12410(14) 0.46204(17) 0.32359(10) 0.0493(7) Uani 1 1 d . . .
H20A H 0.1436 0.5008 0.3542 0.059 Uiso 1 1 calc R . .
H20B H 0.0883 0.4255 0.3411 0.059 Uiso 1 1 calc R . .
C21 C 0.17606(13) 0.39704(17) 0.30057(11) 0.0471(7) Uani 1 1 d . . .
H21A H 0.1923 0.3572 0.3321 0.057 Uiso 1 1 calc R . .
H21B H 0.2136 0.4329 0.2854 0.057 Uiso 1 1 calc R . .
C22 C 0.14696(12) 0.33720(16) 0.25238(10) 0.0430(6) Uani 1 1 d . . .
H22A H 0.1107 0.2997 0.2682 0.052 Uiso 1 1 calc R . .
H22B H 0.1811 0.2946 0.2380 0.052 Uiso 1 1 calc R . .
C23 C 0.00183(12) 0.43442(16) 0.23881(10) 0.0395(6) Uani 1 1 d . . .
H23A H -0.0083 0.3795 0.2152 0.047 Uiso 1 1 calc R . .
H23B H 0.0010 0.4156 0.2798 0.047 Uiso 1 1 calc R . .
C24 C -0.05046(12) 0.50752(17) 0.22861(10) 0.0428(6) Uani 1 1 d . . .
H24A H -0.0352 0.5661 0.2458 0.051 Uiso 1 1 calc R . .
H24B H -0.0547 0.5174 0.1866 0.051 Uiso 1 1 calc R . .
C25 C -0.11753(13) 0.48547(18) 0.25273(13) 0.0559(7) Uani 1 1 d . . .
H25A H -0.1144 0.4788 0.2950 0.067 Uiso 1 1 calc R . .
H25B H -0.1328 0.4261 0.2367 0.067 Uiso 1 1 calc R . .
C26 C -0.16704(13) 0.5599(2) 0.23847(14) 0.0679(9) Uani 1 1 d . . .
H26A H -0.1526 0.6185 0.2551 0.102 Uiso 1 1 calc R . .
H26B H -0.2099 0.5431 0.2545 0.102 Uiso 1 1 calc R . .
H26C H -0.1707 0.5661 0.1966 0.102 Uiso 1 1 calc R . .
C27 C 0.13233(13) 0.68065(17) 0.28957(11) 0.0491(7) Uani 1 1 d . . .
H27A H 0.1617 0.7277 0.2727 0.059 Uiso 1 1 calc R . .
H27B H 0.0866 0.7006 0.2826 0.059 Uiso 1 1 calc R . .
C28 C 0.21082(13) 0.6686(2) 0.36414(13) 0.0713(9) Uani 1 1 d . . .
H28A H 0.2278 0.6094 0.3504 0.107 Uiso 1 1 calc R . .
H28B H 0.2154 0.6719 0.4061 0.107 Uiso 1 1 calc R . .
H28C H 0.2357 0.7188 0.3464 0.107 Uiso 1 1 calc R . .
C29 C 0.04045(14) 0.72190(18) 0.14641(12) 0.0531(7) Uani 1 1 d . . .
H29 H 0.0549 0.7081 0.1843 0.064 Uiso 1 1 calc R . .
C30 C -0.02591(14) 0.72262(19) 0.13367(12) 0.0534(7) Uani 1 1 d . . .
H30 H -0.0566 0.7079 0.1630 0.064 Uiso 1 1 calc R . .
C31 C -0.04860(14) 0.74433(17) 0.07901(12) 0.0505(7) Uani 1 1 d . . .
C32 C -0.00231(15) 0.76603(19) 0.03714(12) 0.0561(8) Uani 1 1 d . . .
H32 H -0.0168 0.7833 -0.0002 0.067 Uiso 1 1 calc R . .
C33 C 0.06415(15) 0.76306(17) 0.04850(12) 0.0538(8) Uani 1 1 d . . .
H33 H 0.0949 0.7757 0.0188 0.065 Uiso 1 1 calc R . .
C34 C 0.08589(13) 0.74152(16) 0.10345(12) 0.0452(7) Uani 1 1 d . . .
C35 C -0.12079(15) 0.7450(2) 0.06509(13) 0.0694(9) Uani 1 1 d . . .
H35A H -0.1342 0.8073 0.0541 0.104 Uiso 1 1 d R . .
H35B H -0.1457 0.7253 0.0990 0.104 Uiso 1 1 d R . .
H35C H -0.1294 0.7026 0.0331 0.104 Uiso 1 1 d R . .
N1 N 0.09333(9) 0.33250(12) 0.15575(8) 0.0351(5) Uani 1 1 d . . .
N2 N 0.17126(9) 0.56647(14) 0.09888(8) 0.0420(5) Uani 1 1 d . . .
N3 N 0.18721(11) 0.63395(15) 0.14041(12) 0.0467(6) Uani 1 1 d . . .
O1 O 0.20592(10) 0.75764(11) 0.06776(8) 0.0618(6) Uani 1 1 d . . .
O2 O 0.18254(9) 0.79375(12) 0.17027(8) 0.0616(6) Uani 1 1 d . . .
O3 O 0.03868(8) 0.22912(11) 0.21433(7) 0.0424(4) Uani 1 1 d . . .
O4 O 0.14307(8) 0.59510(10) 0.26075(7) 0.0458(5) Uani 1 1 d . . .
O5 O 0.14320(8) 0.67685(11) 0.34892(7) 0.0528(5) Uani 1 1 d . . .
S1 S 0.17053(3) 0.73926(4) 0.11974(3) 0.0510(3) Uani 1 1 d . . .
H3N H 0.1783(12) 0.6265(18) 0.1711(10) 0.036(9) Uiso 1 1 d . . .

loop_
_atom_site_aniso_label
_atom_site_aniso_U_11
_atom_site_aniso_U_22
_atom_site_aniso_U_33
_atom_site_aniso_U_23
_atom_site_aniso_U_13
_atom_site_aniso_U_12
C1 0.0341(15) 0.0340(14) 0.0410(13) -0.0017(12) -0.0002(11) -0.0004(10)
C2 0.0325(15) 0.0341(14) 0.0479(14) -0.0036(12) -0.0006(11) 0.0001(10)
C3 0.0306(15) 0.0371(15) 0.0490(15) 0.0021(13) 0.0069(10) 0.0005(10)
C4 0.0393(16) 0.0341(14) 0.0453(14) 0.0023(12) 0.0053(11) -0.0010(11)
C5 0.0417(16) 0.0340(14) 0.0391(13) -0.0023(12) 0.0029(11) -0.0004(11)
C6 0.0300(15) 0.0309(14) 0.0461(14) 0.0016(12) -0.0026(12) 0.0022(10)
C7 0.0408(16) 0.0322(14) 0.0433(13) 0.0010(12) 0.0022(11) -0.0023(10)
C8 0.0449(18) 0.0377(15) 0.0602(16) -0.0045(14) 0.0044(12) 0.0036(11)
C9 0.062(2) 0.0472(17) 0.074(2) -0.0109(17) 0.0130(15) 0.0124(15)
C10 0.088(3) 0.0434(18) 0.0682(19) -0.0155(16) 0.0126(17) -0.0012(16)
C11 0.071(2) 0.0506(19) 0.0573(17) -0.0111(16) 0.0021(15) -0.0184(14)
C12 0.0523(18) 0.0421(16) 0.0446(14) -0.0012(13) 0.0028(12) -0.0086(12)
C13 0.0420(16) 0.0374(14) 0.0467(14) 0.0049(13) 0.0000(11) -0.0005(11)
C14 0.0413(16) 0.0415(15) 0.0468(14) 0.0016(13) -0.0020(11) 0.0027(11)
C15 0.0424(17) 0.0471(16) 0.0494(15) 0.0054(14) -0.0019(12) -0.0005(12)
C16 0.0424(18) 0.066(2) 0.0640(17) 0.0094(16) 0.0012(13) -0.0032(13)
C17 0.0378(18) 0.093(2) 0.0695(18) 0.0146(18) 0.0003(14) 0.0026(15)
C18 0.0387(16) 0.0342(14) 0.0415(13) 0.0002(12) 0.0008(11) -0.0014(10)
C19 0.0394(16) 0.0390(15) 0.0506(15) -0.0066(13) 0.0040(12) -0.0046(11)
C20 0.0540(19) 0.0454(16) 0.0487(15) -0.0039(14) -0.0016(12) -0.0077(12)
C21 0.0514(18) 0.0420(15) 0.0478(15) 0.0034(13) -0.0082(12) -0.0055(12)
C22 0.0413(16) 0.0383(15) 0.0494(14) 0.0039(13) -0.0039(11) -0.0006(11)
C23 0.0390(15) 0.0339(13) 0.0456(14) -0.0013(12) 0.0034(11) -0.0003(11)
C24 0.0372(16) 0.0377(14) 0.0535(15) -0.0037(13) 0.0063(12) -0.0028(11)
C25 0.0415(18) 0.0471(17) 0.0791(19) -0.0017(15) 0.0104(14) -0.0029(12)
C26 0.0354(18) 0.0587(19) 0.110(3) -0.0065(18) 0.0071(15) 0.0000(13)
C27 0.0505(18) 0.0341(15) 0.0627(17) -0.0115(14) 0.0013(13) -0.0008(12)
C28 0.0415(19) 0.070(2) 0.102(2) -0.0238(19) -0.0172(16) 0.0045(14)
C29 0.050(2) 0.0533(18) 0.0558(16) 0.0050(15) 0.0000(14) 0.0040(13)
C30 0.047(2) 0.0552(18) 0.0577(17) 0.0016(15) 0.0071(14) 0.0070(13)
C31 0.0458(19) 0.0511(17) 0.0547(16) -0.0117(14) 0.0000(14) 0.0097(12)
C32 0.056(2) 0.0605(19) 0.0518(16) -0.0024(15) -0.0060(15) 0.0064(14)
C33 0.059(2) 0.0481(17) 0.0541(17) -0.0010(14) 0.0069(15) -0.0018(13)
C34 0.0474(18) 0.0288(14) 0.0593(17) 0.0016(13) 0.0018(14) 0.0013(11)
C35 0.050(2) 0.088(2) 0.070(2) -0.0140(18) -0.0021(15) 0.0119(15)
N1 0.0359(12) 0.0295(11) 0.0399(11) -0.0007(10) 0.0001(8) -0.0014(8)
N2 0.0386(13) 0.0345(12) 0.0529(13) -0.0019(11) 0.0031(9) -0.0028(9)
N3 0.0450(15) 0.0369(14) 0.0581(16) 0.0018(14) 0.0013(12) -0.0026(10)
O1 0.0525(13) 0.0475(12) 0.0855(14) 0.0140(10) 0.0145(10) -0.0082(8)
O2 0.0586(13) 0.0383(10) 0.0879(14) -0.0095(11) -0.0127(10) -0.0082(8)
O3 0.0446(11) 0.0363(10) 0.0463(10) 0.0013(8) 0.0052(8) -0.0029(7)
O4 0.0443(11) 0.0349(10) 0.0583(11) -0.0085(9) 0.0063(8) -0.0062(7)
O5 0.0415(12) 0.0513(12) 0.0657(12) -0.0187(10) -0.0065(9) 0.0014(8)
S1 0.0439(5) 0.0342(4) 0.0750(5) 0.0031(4) 0.0004(3) -0.0058(3)

loop_
_atom_type_symbol
_atom_type_description
_atom_type_scat_dispersion_real
_atom_type_scat_dispersion_imag
_atom_type_scat_source
C C 0.0181 0.0091 'International Tables Vol C Tables 4.2.6.8 and 6.1.1.4'
H H 0.0000 0.0000 'International Tables Vol C Tables 4.2.6.8 and 6.1.1.4'
N N 0.0311 0.0180 'International Tables Vol C Tables 4.2.6.8 and 6.1.1.4'
O O 0.0492 0.0322 'International Tables Vol C Tables 4.2.6.8 and 6.1.1.4'
S S 0.3331 0.5567 'International Tables Vol C Tables 4.2.6.8 and 6.1.1.4'

loop_
_geom_angle_atom_site_label_1
_geom_angle_atom_site_label_2
_geom_angle_atom_site_label_3
_geom_angle
_geom_angle_site_symmetry_1
_geom_angle_site_symmetry_3
_geom_angle_publ_flag
N1 C1 C22 109.43(17) . . ?
N1 C1 C2 106.55(17) . . ?
C22 C1 C2 106.34(19) . . ?
N1 C1 C18 113.62(18) . . ?
C22 C1 C18 111.16(19) . . ?
C2 C1 C18 109.39(18) . . ?
C3 C2 C1 113.68(19) . . ?
C3 C2 H2A 108.8 . . ?
C1 C2 H2A 108.8 . . ?
C3 C2 H2B 108.8 . . ?
C1 C2 H2B 108.8 . . ?
H2A C2 H2B 107.7 . . ?
N2 C3 C4 118.2(2) . . ?
N2 C3 C2 129.3(2) . . ?
C4 C3 C2 112.5(2) . . ?
C3 C4 C5 108.48(18) . . ?
C3 C4 H4A 110.0 . . ?
C5 C4 H4A 110.0 . . ?
C3 C4 H4B 110.0 . . ?
C5 C4 H4B 110.0 . . ?
H4A C4 H4B 108.4 . . ?
N1 C5 C4 111.50(18) . . ?
N1 C5 C13 114.46(18) . . ?
C4 C5 C13 111.35(19) . . ?
N1 C5 H5 106.3 . . ?
C4 C5 H5 106.3 . . ?
C13 C5 H5 106.3 . . ?
O3 C6 N1 124.2(2) . . ?
O3 C6 C7 117.9(2) . . ?
N1 C6 C7 117.7(2) . . ?
C12 C7 C8 119.0(2) . . ?
C12 C7 C6 120.8(2) . . ?
C8 C7 C6 119.7(2) . . ?
C9 C8 C7 120.1(3) . . ?
C9 C8 H8 119.9 . . ?
C7 C8 H8 119.9 . . ?
C10 C9 C8 120.7(3) . . ?
C10 C9 H9 119.7 . . ?
C8 C9 H9 119.7 . . ?
C9 C10 C11 119.9(3) . . ?
C9 C10 H10 120.0 . . ?
C11 C10 H10 120.0 . . ?
C12 C11 C10 119.7(3) . . ?
C12 C11 H11 120.1 . . ?
C10 C11 H11 120.1 . . ?
C11 C12 C7 120.5(3) . . ?
C11 C12 H12 119.7 . . ?
C7 C12 H12 119.7 . . ?
C14 C13 C5 115.4(2) . . ?
C14 C13 H13A 108.4 . . ?
C5 C13 H13A 108.4 . . ?
C14 C13 H13B 108.4 . . ?
C5 C13 H13B 108.4 . . ?
H13A C13 H13B 107.5 . . ?
C15 C14 C13 113.0(2) . . ?
C15 C14 H14A 109.0 . . ?
C13 C14 H14A 109.0 . . ?
C15 C14 H14B 109.0 . . ?
C13 C14 H14B 109.0 . . ?
H14A C14 H14B 107.8 . . ?
C16 C15 C14 113.8(2) . . ?
C16 C15 H15A 108.8 . . ?
C14 C15 H15A 108.8 . . ?
C16 C15 H15B 108.8 . . ?
C14 C15 H15B 108.8 . . ?
H15A C15 H15B 107.7 . . ?
C17 C16 C15 113.9(2) . . ?
C17 C16 H16A 108.8 . . ?
C15 C16 H16A 108.8 . . ?
C17 C16 H16B 108.8 . . ?
C15 C16 H16B 108.8 . . ?
H16A C16 H16B 107.7 . . ?
C16 C17 H17A 109.5 . . ?
C16 C17 H17B 109.5 . . ?
H17A C17 H17B 109.5 . . ?
C16 C17 H17C 109.5 . . ?
H17A C17 H17C 109.5 . . ?
H17B C17 H17C 109.5 . . ?
C23 C18 C19 105.98(18) . . ?
C23 C18 C1 116.01(19) . . ?
C19 C18 C1 113.43(19) . . ?
C23 C18 H18 107.0 . . ?
C19 C18 H18 107.0 . . ?
C1 C18 H18 107.0 . . ?
O4 C19 C20 110.4(2) . . ?
O4 C19 C18 111.11(18) . . ?
C20 C19 C18 113.02(19) . . ?
O4 C19 H19 107.3 . . ?
C20 C19 H19 107.3 . . ?
C18 C19 H19 107.3 . . ?
C21 C20 C19 112.6(2) . . ?
C21 C20 H20A 109.1 . . ?
C19 C20 H20A 109.1 . . ?
C21 C20 H20B 109.1 . . ?
C19 C20 H20B 109.1 . . ?
H20A C20 H20B 107.8 . . ?
C20 C21 C22 109.9(2) . . ?
C20 C21 H21A 109.7 . . ?
C22 C21 H21A 109.7 . . ?
C20 C21 H21B 109.7 . . ?
C22 C21 H21B 109.7 . . ?
H21A C21 H21B 108.2 . . ?
C21 C22 C1 112.02(19) . . ?
C21 C22 H22A 109.2 . . ?
C1 C22 H22A 109.2 . . ?
C21 C22 H22B 109.2 . . ?
C1 C22 H22B 109.2 . . ?
H22A C22 H22B 107.9 . . ?
C24 C23 C18 111.9(2) . . ?
C24 C23 H23A 109.2 . . ?
C18 C23 H23A 109.2 . . ?
C24 C23 H23B 109.2 . . ?
C18 C23 H23B 109.2 . . ?
H23A C23 H23B 107.9 . . ?
C25 C24 C23 115.3(2) . . ?
C25 C24 H24A 108.4 . . ?
C23 C24 H24A 108.4 . . ?
C25 C24 H24B 108.4 . . ?
C23 C24 H24B 108.4 . . ?
H24A C24 H24B 107.5 . . ?
C24 C25 C26 111.7(2) . . ?
C24 C25 H25A 109.3 . . ?
C26 C25 H25A 109.3 . . ?
C24 C25 H25B 109.3 . . ?
C26 C25 H25B 109.3 . . ?
H25A C25 H25B 107.9 . . ?
C25 C26 H26A 109.5 . . ?
C25 C26 H26B 109.5 . . ?
H26A C26 H26B 109.5 . . ?
C25 C26 H26C 109.5 . . ?
H26A C26 H26C 109.5 . . ?
H26B C26 H26C 109.5 . . ?
O5 C27 O4 113.8(2) . . ?
O5 C27 H27A 108.8 . . ?
O4 C27 H27A 108.8 . . ?
O5 C27 H27B 108.8 . . ?
O4 C27 H27B 108.8 . . ?
H27A C27 H27B 107.7 . . ?
O5 C28 H28A 109.5 . . ?
O5 C28 H28B 109.5 . . ?
H28A C28 H28B 109.5 . . ?
O5 C28 H28C 109.5 . . ?
H28A C28 H28C 109.5 . . ?
H28B C28 H28C 109.5 . . ?
C30 C29 C34 119.7(3) . . ?
C30 C29 H29 120.2 . . ?
C34 C29 H29 120.2 . . ?
C29 C30 C31 121.5(3) . . ?
C29 C30 H30 119.2 . . ?
C31 C30 H30 119.2 . . ?
C30 C31 C32 117.7(3) . . ?
C30 C31 C35 121.6(3) . . ?
C32 C31 C35 120.7(3) . . ?
C33 C32 C31 121.6(3) . . ?
C33 C32 H32 119.2 . . ?
C31 C32 H32 119.2 . . ?
C32 C33 C34 119.8(3) . . ?
C32 C33 H33 120.1 . . ?
C34 C33 H33 120.1 . . ?
C33 C34 C29 119.6(3) . . ?
C33 C34 S1 120.9(2) . . ?
C29 C34 S1 119.5(2) . . ?
C31 C35 H35A 109.5 . . ?
C31 C35 H35B 109.4 . . ?
H35A C35 H35B 109.5 . . ?
C31 C35 H35C 109.5 . . ?
H35A C35 H35C 109.5 . . ?
H35B C35 H35C 109.5 . . ?
C6 N1 C5 115.69(18) . . ?
C6 N1 C1 122.62(18) . . ?
C5 N1 C1 121.39(17) . . ?
C3 N2 N3 116.8(2) . . ?
N2 N3 S1 113.55(18) . . ?
N2 N3 H3N 120(2) . . ?
S1 N3 H3N 111(2) . . ?
C27 O4 C19 112.99(17) . . ?
C27 O5 C28 113.6(2) . . ?
O1 S1 O2 120.04(12) . . ?
O1 S1 N3 108.46(13) . . ?
O2 S1 N3 103.85(12) . . ?
O1 S1 C34 107.92(13) . . ?
O2 S1 C34 109.35(12) . . ?
N3 S1 C34 106.42(11) . . ?

loop_
_geom_bond_atom_site_label_1
_geom_bond_atom_site_label_2
_geom_bond_distance
_geom_bond_site_symmetry_2
_geom_bond_publ_flag
C1 N1 1.521(3) . ?
C1 C22 1.540(3) . ?
C1 C2 1.561(3) . ?
C1 C18 1.562(3) . ?
C2 C3 1.496(3) . ?
C2 H2A 0.9900 . ?
C2 H2B 0.9900 . ?
C3 N2 1.286(3) . ?
C3 C4 1.490(3) . ?
C4 C5 1.535(3) . ?
C4 H4A 0.9900 . ?
C4 H4B 0.9900 . ?
C5 N1 1.500(3) . ?
C5 C13 1.540(3) . ?
C5 H5 1.0000 . ?
C6 O3 1.235(3) . ?
C6 N1 1.382(3) . ?
C6 C7 1.503(3) . ?
C7 C12 1.390(3) . ?
C7 C8 1.398(3) . ?
C8 C9 1.379(4) . ?
C8 H8 0.9500 . ?
C9 C10 1.373(4) . ?
C9 H9 0.9500 . ?
C10 C11 1.391(4) . ?
C10 H10 0.9500 . ?
C11 C12 1.386(4) . ?
C11 H11 0.9500 . ?
C12 H12 0.9500 . ?
C13 C14 1.526(3) . ?
C13 H13A 0.9900 . ?
C13 H13B 0.9900 . ?
C14 C15 1.523(3) . ?
C14 H14A 0.9900 . ?
C14 H14B 0.9900 . ?
C15 C16 1.520(3) . ?
C15 H15A 0.9900 . ?
C15 H15B 0.9900 . ?
C16 C17 1.514(4) . ?
C16 H16A 0.9900 . ?
C16 H16B 0.9900 . ?
C17 H17A 0.9800 . ?
C17 H17B 0.9800 . ?
C17 H17C 0.9800 . ?
C18 C23 1.547(3) . ?
C18 C19 1.556(3) . ?
C18 H18 1.0000 . ?
C19 O4 1.465(3) . ?
C19 C20 1.522(3) . ?
C19 H19 1.0000 . ?
C20 C21 1.516(4) . ?
C20 H20A 0.9900 . ?
C20 H20B 0.9900 . ?
C21 C22 1.537(3) . ?
C21 H21A 0.9900 . ?
C21 H21B 0.9900 . ?
C22 H22A 0.9900 . ?
C22 H22B 0.9900 . ?
C23 C24 1.523(3) . ?
C23 H23A 0.9900 . ?
C23 H23B 0.9900 . ?
C24 C25 1.512(3) . ?
C24 H24A 0.9900 . ?
C24 H24B 0.9900 . ?
C25 C26 1.516(4) . ?
C25 H25A 0.9900 . ?
C25 H25B 0.9900 . ?
C26 H26A 0.9800 . ?
C26 H26B 0.9800 . ?
C26 H26C 0.9800 . ?
C27 O5 1.398(3) . ?
C27 O4 1.429(3) . ?
C27 H27A 0.9900 . ?
C27 H27B 0.9900 . ?
C28 O5 1.428(3) . ?
C28 H28A 0.9800 . ?
C28 H28B 0.9800 . ?
C28 H28C 0.9800 . ?
C29 C30 1.385(4) . ?
C29 C34 1.391(4) . ?
C29 H29 0.9500 . ?
C30 C31 1.388(4) . ?
C30 H30 0.9500 . ?
C31 C32 1.392(4) . ?
C31 C35 1.507(4) . ?
C32 C33 1.381(4) . ?
C32 H32 0.9500 . ?
C33 C34 1.387(4) . ?
C33 H33 0.9500 . ?
C34 S1 1.767(3) . ?
C35 H35A 0.9800 . ?
C35 H35B 0.9800 . ?
C35 H35C 0.9800 . ?
N2 N3 1.414(3) . ?
N3 S1 1.639(2) . ?
N3 H3N 0.74(2) . ?
O1 S1 1.4321(19) . ?
O2 S1 1.4371(19) . ?

loop_
_geom_hbond_atom_site_label_D
_geom_hbond_atom_site_label_H
_geom_hbond_atom_site_label_A
_geom_hbond_distance_DH
_geom_hbond_distance_HA
_geom_hbond_distance_DA
_geom_hbond_angle_DHA
_geom_hbond_site_symmetry_A
N3 H3N O4 0.74(2) 2.25(2) 2.991(3) 174(3) .

loop_
_geom_torsion_atom_site_label_1
_geom_torsion_atom_site_label_2
_geom_torsion_atom_site_label_3
_geom_torsion_atom_site_label_4
_geom_torsion
_geom_torsion_site_symmetry_1
_geom_torsion_site_symmetry_2
_geom_torsion_site_symmetry_3
_geom_torsion_site_symmetry_4
_geom_torsion_publ_flag
N1 C1 C2 C3 47.0(2) . . . . ?
C22 C1 C2 C3 163.61(19) . . . . ?
C18 C1 C2 C3 -76.3(2) . . . . ?
C1 C2 C3 N2 117.0(3) . . . . ?
C1 C2 C3 C4 -61.3(2) . . . . ?
N2 C3 C4 C5 -117.6(2) . . . . ?
C2 C3 C4 C5 60.9(2) . . . . ?
C3 C4 C5 N1 -51.2(2) . . . . ?
C3 C4 C5 C13 78.0(2) . . . . ?
O3 C6 C7 C12 49.6(3) . . . . ?
N1 C6 C7 C12 -135.5(2) . . . . ?
O3 C6 C7 C8 -121.9(3) . . . . ?
N1 C6 C7 C8 52.9(3) . . . . ?
C12 C7 C8 C9 -0.9(4) . . . . ?
C6 C7 C8 C9 170.8(2) . . . . ?
C7 C8 C9 C10 1.3(4) . . . . ?
C8 C9 C10 C11 -0.5(4) . . . . ?
C9 C10 C11 C12 -0.6(4) . . . . ?
C10 C11 C12 C7 0.9(4) . . . . ?
C8 C7 C12 C11 -0.2(4) . . . . ?
C6 C7 C12 C11 -171.8(2) . . . . ?
N1 C5 C13 C14 -61.4(3) . . . . ?
C4 C5 C13 C14 171.0(2) . . . . ?
C5 C13 C14 C15 -169.0(2) . . . . ?
C13 C14 C15 C16 -174.3(2) . . . . ?
C14 C15 C16 C17 -178.9(2) . . . . ?
N1 C1 C18 C23 47.9(3) . . . . ?
C22 C1 C18 C23 -76.0(2) . . . . ?
C2 C1 C18 C23 166.84(19) . . . . ?
N1 C1 C18 C19 170.97(18) . . . . ?
C22 C1 C18 C19 47.0(3) . . . . ?
C2 C1 C18 C19 -70.1(2) . . . . ?
C23 C18 C19 O4 -152.94(19) . . . . ?
C1 C18 C19 O4 78.7(2) . . . . ?
C23 C18 C19 C20 82.3(2) . . . . ?
C1 C18 C19 C20 -46.1(3) . . . . ?
O4 C19 C20 C21 -73.3(3) . . . . ?
C18 C19 C20 C21 51.8(3) . . . . ?
C19 C20 C21 C22 -58.0(3) . . . . ?
C20 C21 C22 C1 59.5(3) . . . . ?
N1 C1 C22 C21 179.65(19) . . . . ?
C2 C1 C22 C21 64.9(2) . . . . ?
C18 C1 C22 C21 -54.0(3) . . . . ?
C19 C18 C23 C24 83.1(2) . . . . ?
C1 C18 C23 C24 -150.1(2) . . . . ?
C18 C23 C24 C25 -169.1(2) . . . . ?
C23 C24 C25 C26 -177.6(2) . . . . ?
C34 C29 C30 C31 -1.3(4) . . . . ?
C29 C30 C31 C32 -0.4(4) . . . . ?
C29 C30 C31 C35 179.9(3) . . . . ?
C30 C31 C32 C33 2.3(4) . . . . ?
C35 C31 C32 C33 -177.9(2) . . . . ?
C31 C32 C33 C34 -2.6(4) . . . . ?
C32 C33 C34 C29 0.8(4) . . . . ?
C32 C33 C34 S1 -178.80(19) . . . . ?
C30 C29 C34 C33 1.0(4) . . . . ?
C30 C29 C34 S1 -179.3(2) . . . . ?
O3 C6 N1 C5 -146.1(2) . . . . ?
C7 C6 N1 C5 39.4(3) . . . . ?
O3 C6 N1 C1 27.7(3) . . . . ?
C7 C6 N1 C1 -146.8(2) . . . . ?
C4 C5 N1 C6 -140.1(2) . . . . ?
C13 C5 N1 C6 92.4(2) . . . . ?
C4 C5 N1 C1 46.1(3) . . . . ?
C13 C5 N1 C1 -81.4(2) . . . . ?
C22 C1 N1 C6 30.2(3) . . . . ?
C2 C1 N1 C6 144.7(2) . . . . ?
C18 C1 N1 C6 -94.7(2) . . . . ?
C22 C1 N1 C5 -156.46(19) . . . . ?
C2 C1 N1 C5 -41.9(2) . . . . ?
C18 C1 N1 C5 78.6(2) . . . . ?
C4 C3 N2 N3 178.7(2) . . . . ?
C2 C3 N2 N3 0.6(3) . . . . ?
C3 N2 N3 S1 -165.60(18) . . . . ?
O5 C27 O4 C19 66.4(3) . . . . ?
C20 C19 O4 C27 -96.9(2) . . . . ?
C18 C19 O4 C27 136.8(2) . . . . ?
O4 C27 O5 C28 71.4(3) . . . . ?
N2 N3 S1 O1 -58.3(2) . . . . ?
N2 N3 S1 O2 172.98(16) . . . . ?
N2 N3 S1 C34 57.6(2) . . . . ?
C33 C34 S1 O1 -2.9(2) . . . . ?
C29 C34 S1 O1 177.4(2) . . . . ?
C33 C34 S1 O2 129.2(2) . . . . ?
C29 C34 S1 O2 -50.4(2) . . . . ?
C33 C34 S1 N3 -119.2(2) . . . . ?
C29 C34 S1 N3 61.2(2) . . . . ?
